data_4326087
loop_
_publ_author_name
'Sophie Romain'
'Jordi Rich'
'Cristina Sens'
'Thibaut Stoll'
'Jordi Benet-Buchholz'
'Antoni Llobet'
'Montserrat Rodriguez'
'Isabel Romero'
'Rodolphe Cl\'erac'
'Corine Mathoni\`ere'
'Carole Duboc'
'Alain Deronzier'
'Marie-No\"elle Collomb'

_publ_section_title
;
 Multireversible Redox Processes in Pentanuclear Bis(Triple-Helical)
 Manganese Complexes Featuring an Oxo-Centered triangular
 {MnII2MnIII(\m3-O)}5+ or {MnIIMnIII2(\m3-O)}6+ Core Wrapped by Two
 {MnII2(bpp)3}-
;
_journal_name_full 'Inorganic Chemistry'
_journal_page_first 8427
_journal_page_last 8436
_journal_paper_doi 10.1021/ic201009z
_journal_volume 50
_journal_year 2011
_chemical_formula_moiety 'C78 H54 Mn5 N24 O, 2(C4 H10 O), 2(C2 H3 N), 4(Cl O4)'
_chemical_formula_sum 'C90 H80 Cl4 Mn5 N26 O19'
_chemical_formula_weight 2246.30
_chemical_name_systematic
; 
 ? 
;
_space_group_IT_number 15
_symmetry_cell_setting monoclinic
_symmetry_space_group_name_Hall '-C 2yc'
_symmetry_space_group_name_H-M 'C 1 2/c 1'
_atom_sites_solution_hydrogens geom
_atom_sites_solution_primary direct
_atom_sites_solution_secondary difmap
_audit_creation_method SHELXL-97
_cell_angle_alpha 90.00
_cell_angle_beta 93.709(3)
_cell_angle_gamma 90.00
_cell_formula_units_Z 4
_cell_length_a 25.843(5)
_cell_length_b 28.270(5)
_cell_length_c 14.482(3)
_cell_measurement_reflns_used 4617
_cell_measurement_temperature 100(2)
_cell_measurement_theta_max 20.69
_cell_measurement_theta_min 2.30
_cell_volume 10558(4)
_computing_cell_refinement 'Bruker SMART'
_computing_data_collection 'Bruker SMART'
_computing_data_reduction 'Bruker SAINT'
_computing_molecular_graphics 'Bruker SHELXTL'
_computing_publication_material 'Bruker SHELXTL'
_computing_structure_refinement 'Bruker SHELXTL'
_computing_structure_solution 'Bruker SHELXTL'
_diffrn_ambient_temperature 100(2)
_diffrn_measured_fraction_theta_full 0.980
_diffrn_measured_fraction_theta_max 0.980
_diffrn_measurement_device_type ccd
_diffrn_measurement_method 'phi and omega scans'
_diffrn_radiation_monochromator graphite
_diffrn_radiation_source 'fine-focus sealed tube'
_diffrn_radiation_type MoK\a
_diffrn_radiation_wavelength 0.71073
_diffrn_reflns_av_R_equivalents 0.1650
_diffrn_reflns_av_sigmaI/netI 0.2219
_diffrn_reflns_limit_h_max 34
_diffrn_reflns_limit_h_min -34
_diffrn_reflns_limit_k_max 37
_diffrn_reflns_limit_k_min -37
_diffrn_reflns_limit_l_max 19
_diffrn_reflns_limit_l_min -19
_diffrn_reflns_number 81008
_diffrn_reflns_theta_full 28.35
_diffrn_reflns_theta_max 28.35
_diffrn_reflns_theta_min 2.02
_exptl_absorpt_coefficient_mu 0.759
_exptl_absorpt_correction_T_max 1.0
_exptl_absorpt_correction_T_min 0.778959
_exptl_absorpt_correction_type empirical
_exptl_absorpt_process_details 'SADABS v2.10 BRUKER 2001'
_exptl_crystal_colour black
_exptl_crystal_density_diffrn 1.413
_exptl_crystal_description prism
_exptl_crystal_F_000 4588
_exptl_crystal_size_max 0.3
_exptl_crystal_size_mid 0.1
_exptl_crystal_size_min 0.05
_platon_squeeze_details
;
;
_refine_diff_density_max 0.487
_refine_diff_density_min -0.706
_refine_diff_density_rms 0.086
_refine_ls_extinction_method none
_refine_ls_goodness_of_fit_ref 0.909
_refine_ls_hydrogen_treatment constr
_refine_ls_matrix_type full
_refine_ls_number_parameters 606
_refine_ls_number_reflns 12962
_refine_ls_number_restraints 0
_refine_ls_restrained_S_all 0.909
_refine_ls_R_factor_all 0.2201
_refine_ls_R_factor_gt 0.0848
_refine_ls_shift/su_max 0.001
_refine_ls_shift/su_mean 0.000
_refine_ls_structure_factor_coef Fsqd
_refine_ls_weighting_details 'calc w=1/[\s^2^(Fo^2^)+(0.1041P)^2^+0.0000P] where P=(Fo^2^+2Fc^2^)/3'
_refine_ls_weighting_scheme calc
_refine_ls_wR_factor_gt 0.1927
_refine_ls_wR_factor_ref 0.2296
_reflns_number_gt 4645
_reflns_number_total 12962
_reflns_threshold_expression >2sigma(I)
_cod_data_source_file ic201009z_si_002_2.cif
_cod_data_source_block sr090115
_cod_original_cell_volume 10559(3)
_cod_database_code 4326087

loop_
_symmetry_equiv_pos_as_xyz
'x, y, z'
'-x, y, -z+1/2'
'x+1/2, y+1/2, z'
'-x+1/2, y+1/2, -z+1/2'
'-x, -y, -z'
'x, -y, z-1/2'
'-x+1/2, -y+1/2, -z'
'x+1/2, -y+1/2, z-1/2'

loop_
_atom_site_label
_atom_site_type_symbol
_atom_site_fract_x
_atom_site_fract_y
_atom_site_fract_z
_atom_site_U_iso_or_equiv
_atom_site_adp_type
_atom_site_occupancy
_atom_site_symmetry_multiplicity
_atom_site_calc_flag
_atom_site_refinement_flags
Mn1 Mn 0.99631(3) 0.14304(3) 0.13796(5) 0.0394(3) Uani 1 1 d .
N1 N 1.02543(16) 0.07444(15) 0.1092(3) 0.0368(11) Uani 1 1 d .
O1 O 1.0000 0.17614(17) 0.2500 0.0375(12) Uani 1 2 d S
C1 C 1.0710(2) 0.0637(2) 0.0755(3) 0.0412(14) Uani 1 1 d .
H1A H 1.0924 0.0881 0.0582 0.049 Uiso 1 1 calc R
Mn2 Mn 0.85149(4) 0.17726(3) 0.24687(6) 0.0527(3) Uani 1 1 d .
N2 N 0.94012(15) 0.10306(15) 0.1727(3) 0.0349(10) Uani 1 1 d .
C2 C 1.0874(2) 0.0170(2) 0.0655(4) 0.0506(16) Uani 1 1 d .
H2A H 1.1196 0.0103 0.0433 0.061 Uiso 1 1 calc R
Mn3 Mn 1.0000 0.24554(5) 0.2500 0.0519(4) Uani 1 2 d S
N3 N 0.89483(17) 0.11241(17) 0.2118(3) 0.0413(12) Uani 1 1 d .
C3 C 1.0552(2) -0.0186(2) 0.0890(4) 0.0477(15) Uani 1 1 d .
H3A H 1.0654 -0.0500 0.0827 0.057 Uiso 1 1 calc R
N4 N 0.80403(19) 0.1146(2) 0.2905(3) 0.0575(15) Uani 1 1 d .
C4 C 1.0074(2) -0.00824(19) 0.1222(3) 0.0416(14) Uani 1 1 d .
H4A H 0.9854 -0.0323 0.1389 0.050 Uiso 1 1 calc R
C5 C 0.9931(2) 0.03857(19) 0.1298(3) 0.0339(12) Uani 1 1 d .
N5 N 0.96557(18) 0.15779(16) 0.0040(3) 0.0409(11) Uani 1 1 d .
N6 N 1.05229(18) 0.17931(16) 0.0893(3) 0.0467(12) Uani 1 1 d .
C6 C 0.9450(2) 0.0553(2) 0.1642(3) 0.0370(13) Uani 1 1 d .
N7 N 0.7982(2) 0.1853(2) 0.1137(4) 0.0584(15) Uani 1 1 d .
C7 C 0.9015(2) 0.0335(2) 0.1945(4) 0.0473(15) Uani 1 1 d .
H7A H 0.8939 0.0014 0.1952 0.057 Uiso 1 1 calc R
C8 C 0.8712(2) 0.0712(2) 0.2238(4) 0.0428(14) Uani 1 1 d .
N8 N 0.8920(2) 0.22149(18) 0.1517(3) 0.0537(13) Uani 1 1 d .
C9 C 0.8210(2) 0.0720(3) 0.2690(4) 0.0513(17) Uani 1 1 d .
N9 N 0.8071(2) 0.2292(2) 0.3300(4) 0.0746(18) Uani 1 1 d .
N10 N 0.90247(19) 0.19520(17) 0.3720(3) 0.0501(13) Uani 1 1 d .
C10 C 0.7956(2) 0.0306(3) 0.2873(5) 0.071(2) Uani 1 1 d .
H10A H 0.8088 0.0013 0.2712 0.085 Uiso 1 1 calc R
N11 N 1.0222(3) 0.2936(2) 0.1466(4) 0.0698(17) Uani 1 1 d .
C11 C 0.7487(3) 0.0344(4) 0.3317(5) 0.090(3) Uani 1 1 d .
H11A H 0.7300 0.0074 0.3453 0.108 Uiso 1 1 calc R
N12 N 1.0626(2) 0.24632(18) 0.3416(3) 0.0562(14) Uani 1 1 d .
C12 C 0.7307(3) 0.0787(4) 0.3549(5) 0.088(3) Uani 1 1 d .
H12A H 0.6999 0.0823 0.3839 0.106 Uiso 1 1 calc R
C13 C 0.7596(3) 0.1166(3) 0.3337(4) 0.074(2) Uani 1 1 d .
H13A H 0.7478 0.1463 0.3502 0.089 Uiso 1 1 calc R
C24 C 0.9197(2) 0.1429(2) -0.0339(4) 0.0482(15) Uani 1 1 d .
H24A H 0.8983 0.1248 0.0015 0.058 Uiso 1 1 calc R
C25 C 0.9032(2) 0.1538(2) -0.1244(4) 0.0570(17) Uani 1 1 d .
H25A H 0.8721 0.1416 -0.1503 0.068 Uiso 1 1 calc R
C26 C 0.9328(3) 0.1826(2) -0.1753(4) 0.0607(18) Uani 1 1 d .
H26A H 0.9220 0.1904 -0.2358 0.073 Uiso 1 1 calc R
C27 C 0.9802(3) 0.2002(2) -0.1349(4) 0.0600(18) Uani 1 1 d .
H27A H 1.0004 0.2208 -0.1674 0.072 Uiso 1 1 calc R
C28 C 0.9960(2) 0.1860(2) -0.0447(4) 0.0493(16) Uani 1 1 d .
C29 C 1.0441(2) 0.1985(2) 0.0026(4) 0.0454(15) Uani 1 1 d .
C30 C 0.7528(3) 0.1648(3) 0.0958(5) 0.079(2) Uani 1 1 d .
H30A H 0.7376 0.1492 0.1437 0.095 Uiso 1 1 calc R
C31 C 0.7261(3) 0.1655(3) 0.0080(5) 0.077(2) Uani 1 1 d .
H31A H 0.6944 0.1501 -0.0019 0.093 Uiso 1 1 calc R
C32 C 0.7474(3) 0.1890(3) -0.0623(5) 0.080(2) Uani 1 1 d .
H32A H 0.7304 0.1905 -0.1208 0.096 Uiso 1 1 calc R
C33 C 0.7952(3) 0.2108(3) -0.0447(4) 0.068(2) Uani 1 1 d .
H33A H 0.8111 0.2266 -0.0915 0.082 Uiso 1 1 calc R
C34 C 0.8192(3) 0.2084(2) 0.0454(4) 0.0576(18) Uani 1 1 d .
C35 C 0.8681(3) 0.2321(2) 0.0698(4) 0.0536(17) Uani 1 1 d .
C36 C 0.8986(3) 0.2634(2) 0.0215(4) 0.063(2) Uani 1 1 d .
H36A H 0.8910 0.2759 -0.0372 0.075 Uiso 1 1 calc R
C37 C 0.7597(3) 0.2480(3) 0.3027(5) 0.085(3) Uani 1 1 d .
H37A H 0.7418 0.2361 0.2499 0.102 Uiso 1 1 calc R
C38 C 0.7379(4) 0.2836(4) 0.3511(6) 0.116(4) Uani 1 1 d .
H38A H 0.7063 0.2967 0.3299 0.139 Uiso 1 1 calc R
C39 C 0.7622(4) 0.2994(3) 0.4286(6) 0.105(3) Uani 1 1 d .
H39A H 0.7468 0.3231 0.4617 0.126 Uiso 1 1 calc R
C40 C 0.8109(3) 0.2813(3) 0.4627(5) 0.092(3) Uani 1 1 d .
H40A H 0.8283 0.2926 0.5165 0.111 Uiso 1 1 calc R
C41 C 0.8312(3) 0.2448(2) 0.4090(5) 0.070(2) Uani 1 1 d .
C42 C 0.8813(3) 0.2233(2) 0.4348(4) 0.0629(19) Uani 1 1 d .
C43 C 0.9145(3) 0.2267(2) 0.5151(4) 0.0594(18) Uani 1 1 d .
H43A H 0.9096 0.2441 0.5682 0.071 Uiso 1 1 calc R
C44 C 1.0659(4) 0.3168(3) 0.1488(6) 0.090(3) Uani 1 1 d .
H44A H 1.0890 0.3133 0.2003 0.108 Uiso 1 1 calc R
C45 C 1.0800(4) 0.3471(4) 0.0764(9) 0.124(4) Uani 1 1 d .
H45A H 1.1110 0.3638 0.0784 0.148 Uiso 1 1 calc R
C46 C 1.0577(3) 0.2719(2) 0.4210(4) 0.0568(18) Uani 1 1 d .
C47 C 1.0103(3) 0.2988(2) 0.4258(5) 0.069(2) Uani 1 1 d .
C48 C 1.0023(4) 0.3271(3) 0.5037(6) 0.100(3) Uani 1 1 d .
H48A H 1.0262 0.3299 0.5541 0.120 Uiso 1 1 calc R
C49 C 0.9566(6) 0.3495(4) 0.4974(8) 0.143(5) Uani 1 1 d .
H49A H 0.9488 0.3684 0.5471 0.171 Uiso 1 1 calc R
Cl1Y Cl 0.61790(10) 0.19086(10) 0.25197(15) 0.0975(7) Uani 1 1 d .
O1Y O 0.5711(2) 0.2108(2) 0.2787(5) 0.134(2) Uani 1 1 d .
O2Y O 0.6442(3) 0.1707(3) 0.3284(4) 0.156(3) Uani 1 1 d .
O3Y O 0.6479(3) 0.2284(4) 0.2140(5) 0.175(4) Uani 1 1 d .
O4Y O 0.6060(5) 0.1598(4) 0.1825(6) 0.256(6) Uani 1 1 d .
Cl1X Cl 0.14127(11) 0.10097(9) 0.87618(15) 0.0981(8) Uani 1 1 d .
O1X O 0.1554(4) 0.1380(4) 0.8261(6) 0.281(7) Uani 1 1 d .
O2X O 0.1603(2) 0.1130(4) 0.9635(4) 0.169(4) Uani 1 1 d .
O3X O 0.0858(2) 0.0949(2) 0.8720(4) 0.130(2) Uani 1 1 d .
O4X O 0.1628(4) 0.0597(4) 0.8642(11) 0.340(10) Uani 1 1 d .
N1N N 0.8197(3) 0.0705(3) -0.0279(6) 0.110(3) Uani 1 1 d .
C1N C 0.7900(3) 0.0518(3) 0.0036(6) 0.084(3) Uani 1 1 d .
C2N C 0.7494(4) 0.0276(4) 0.0484(7) 0.168(6) Uani 1 1 d .
H2N1 H 0.7444 0.0423 0.1068 0.252 Uiso 1 1 calc R
H2N2 H 0.7589 -0.0049 0.0583 0.252 Uiso 1 1 calc R
H2N3 H 0.7178 0.0292 0.0098 0.252 Uiso 1 1 calc R

loop_
_atom_site_aniso_label
_atom_site_aniso_U_11
_atom_site_aniso_U_22
_atom_site_aniso_U_33
_atom_site_aniso_U_23
_atom_site_aniso_U_13
_atom_site_aniso_U_12
Mn1 0.0520(5) 0.0371(5) 0.0293(5) -0.0011(4) 0.0048(4) -0.0036(4)
N1 0.033(3) 0.041(3) 0.036(3) -0.007(2) -0.002(2) 0.002(2)
O1 0.049(3) 0.040(3) 0.024(3) 0.000 0.008(2) 0.000
C1 0.039(3) 0.053(4) 0.032(3) -0.010(3) 0.004(3) -0.004(3)
Mn2 0.0584(6) 0.0637(7) 0.0367(5) 0.0093(5) 0.0081(4) 0.0251(5)
N2 0.033(3) 0.038(3) 0.034(3) -0.003(2) 0.0045(19) 0.003(2)
C2 0.040(4) 0.060(5) 0.052(4) -0.014(3) 0.002(3) 0.011(3)
Mn3 0.0796(10) 0.0427(8) 0.0339(7) 0.000 0.0083(6) 0.000
N3 0.038(3) 0.055(3) 0.031(3) 0.001(2) -0.001(2) 0.005(2)
C3 0.059(4) 0.038(4) 0.044(4) -0.014(3) -0.005(3) 0.009(3)
N4 0.055(3) 0.077(4) 0.041(3) 0.013(3) 0.014(2) 0.026(3)
C4 0.055(4) 0.034(4) 0.035(3) -0.012(3) -0.008(3) 0.001(3)
C5 0.035(3) 0.037(3) 0.028(3) 0.001(2) -0.011(2) -0.001(3)
N5 0.054(3) 0.037(3) 0.032(3) -0.001(2) 0.007(2) 0.007(2)
N6 0.049(3) 0.054(3) 0.037(3) -0.010(2) 0.007(2) -0.019(2)
C6 0.032(3) 0.044(4) 0.035(3) -0.002(3) -0.002(2) 0.000(3)
N7 0.061(4) 0.066(4) 0.048(3) 0.014(3) 0.011(3) 0.028(3)
C7 0.051(4) 0.045(4) 0.045(4) -0.001(3) -0.004(3) 0.000(3)
C8 0.026(3) 0.058(4) 0.043(3) 0.005(3) -0.009(2) -0.001(3)
N8 0.071(4) 0.055(4) 0.036(3) 0.004(3) 0.011(3) 0.014(3)
C9 0.033(3) 0.083(5) 0.037(3) 0.025(3) -0.004(3) -0.001(4)
N9 0.088(4) 0.090(5) 0.049(4) 0.018(3) 0.023(3) 0.050(4)
N10 0.065(3) 0.055(3) 0.032(3) 0.009(2) 0.009(2) 0.018(3)
C10 0.045(4) 0.091(6) 0.078(5) 0.009(4) 0.011(4) 0.000(4)
N11 0.099(5) 0.050(4) 0.062(4) -0.013(3) 0.020(4) -0.027(4)
C11 0.053(5) 0.135(8) 0.082(6) 0.026(6) 0.002(4) -0.026(5)
N12 0.091(4) 0.045(3) 0.033(3) -0.004(2) 0.006(3) -0.016(3)
C12 0.056(5) 0.127(8) 0.084(6) 0.024(6) 0.020(4) 0.026(6)
C13 0.063(5) 0.104(7) 0.058(5) 0.012(4) 0.022(4) 0.023(5)
C24 0.052(4) 0.049(4) 0.045(4) 0.005(3) 0.010(3) 0.017(3)
C25 0.061(4) 0.073(5) 0.037(4) 0.005(3) -0.001(3) 0.024(4)
C26 0.076(5) 0.069(5) 0.038(4) 0.011(3) 0.007(3) 0.021(4)
C27 0.083(5) 0.069(5) 0.029(3) 0.008(3) 0.015(3) 0.012(4)
C28 0.068(4) 0.048(4) 0.034(3) -0.003(3) 0.016(3) 0.010(3)
C29 0.067(4) 0.043(4) 0.027(3) -0.004(3) 0.013(3) -0.011(3)
C30 0.084(6) 0.100(6) 0.054(5) 0.019(4) 0.003(4) 0.043(5)
C31 0.059(5) 0.113(7) 0.059(5) 0.013(5) 0.001(4) 0.028(4)
C32 0.070(5) 0.118(7) 0.052(5) 0.015(4) 0.003(4) 0.037(5)
C33 0.084(6) 0.081(5) 0.042(4) 0.009(4) 0.025(4) 0.043(4)
C34 0.065(5) 0.060(5) 0.048(4) 0.007(3) 0.006(3) 0.037(4)
C35 0.081(5) 0.049(4) 0.033(3) 0.011(3) 0.023(3) 0.031(4)
C36 0.091(5) 0.060(5) 0.038(4) 0.010(3) 0.017(4) 0.040(4)
C37 0.094(6) 0.108(6) 0.054(4) 0.017(4) 0.015(4) 0.067(5)
C38 0.139(8) 0.154(9) 0.058(5) 0.023(6) 0.024(5) 0.108(7)
C39 0.130(8) 0.111(7) 0.076(6) 0.004(5) 0.030(6) 0.081(6)
C40 0.115(7) 0.110(7) 0.054(4) 0.004(4) 0.021(4) 0.071(6)
C41 0.106(6) 0.058(5) 0.046(4) 0.012(4) 0.019(4) 0.035(4)
C42 0.093(5) 0.059(5) 0.039(4) 0.011(3) 0.018(4) 0.030(4)
C43 0.086(5) 0.057(4) 0.036(4) 0.005(3) 0.010(3) 0.020(4)
C44 0.143(8) 0.060(5) 0.068(5) -0.019(4) 0.010(5) -0.017(5)
C45 0.143(10) 0.091(8) 0.140(10) -0.006(7) 0.040(8) -0.053(7)
C46 0.098(6) 0.040(4) 0.034(4) -0.006(3) 0.015(4) -0.020(4)
C47 0.114(7) 0.046(5) 0.051(5) -0.006(4) 0.026(4) -0.001(4)
C48 0.156(9) 0.070(6) 0.078(6) -0.017(5) 0.033(6) 0.021(6)
C49 0.244(16) 0.090(8) 0.098(9) -0.039(7) 0.045(10) 0.007(9)
Cl1Y 0.1059(17) 0.129(2) 0.0590(13) 0.0071(14) 0.0163(12) 0.0460(15)
O1Y 0.093(5) 0.147(6) 0.164(6) 0.006(5) 0.025(4) 0.029(4)
O2Y 0.161(6) 0.209(8) 0.097(5) 0.067(5) 0.001(4) 0.073(6)
O3Y 0.136(6) 0.266(10) 0.124(6) 0.103(7) 0.028(5) 0.020(6)
O4Y 0.477(19) 0.180(9) 0.109(7) -0.041(6) 0.004(9) 0.068(11)
Cl1X 0.139(2) 0.0924(17) 0.0652(13) -0.0097(12) 0.0235(13) -0.0680(16)
O1X 0.293(11) 0.336(12) 0.191(8) 0.184(8) -0.156(7) -0.274(10)
O2X 0.092(5) 0.328(12) 0.088(5) 0.003(6) 0.007(4) -0.053(6)
O3X 0.123(5) 0.133(5) 0.128(5) 0.041(4) -0.049(4) -0.069(4)
O4X 0.237(11) 0.195(10) 0.61(3) -0.235(14) 0.203(14) -0.144(9)
N1N 0.070(5) 0.089(6) 0.173(8) 0.012(5) 0.029(5) 0.002(4)
C1N 0.076(7) 0.095(7) 0.078(6) -0.003(5) -0.020(5) -0.004(5)
C2N 0.172(10) 0.235(14) 0.099(7) -0.001(8) 0.032(7) -0.135(10)

loop_
_atom_type_symbol
_atom_type_description
_atom_type_scat_dispersion_real
_atom_type_scat_dispersion_imag
_atom_type_scat_source
C C 0.0033 0.0016 'International Tables Vol C Tables 4.2.6.8 and 6.1.1.4'
H H 0.0000 0.0000 'International Tables Vol C Tables 4.2.6.8 and 6.1.1.4'
N N 0.0061 0.0033 'International Tables Vol C Tables 4.2.6.8 and 6.1.1.4'
O O 0.0106 0.0060 'International Tables Vol C Tables 4.2.6.8 and 6.1.1.4'
Cl Cl 0.1484 0.1585 'International Tables Vol C Tables 4.2.6.8 and 6.1.1.4'
Mn Mn 0.3368 0.7283 'International Tables Vol C Tables 4.2.6.8 and 6.1.1.4'

loop_
_geom_angle_atom_site_label_1
_geom_angle_atom_site_label_2
_geom_angle_atom_site_label_3
_geom_angle
_geom_angle_site_symmetry_1
_geom_angle_site_symmetry_3
O1 Mn1 N2 93.67(15) . .
O1 Mn1 N6 93.05(16) . .
N2 Mn1 N6 173.28(18) . .
O1 Mn1 N5 134.46(17) . .
N2 Mn1 N5 96.39(18) . .
N6 Mn1 N5 78.78(19) . .
O1 Mn1 N1 128.77(16) . .
N2 Mn1 N1 78.42(17) . .
N6 Mn1 N1 97.40(18) . .
N5 Mn1 N1 96.77(16) . .
O1 Mn1 Mn1 30.02(13) . 2_755
N2 Mn1 Mn1 74.68(12) . 2_755
N6 Mn1 Mn1 111.50(14) . 2_755
N5 Mn1 Mn1 157.56(13) . 2_755
N1 Mn1 Mn1 101.38(11) . 2_755
C1 N1 C5 118.6(5) . .
C1 N1 Mn1 127.4(4) . .
C5 N1 Mn1 113.9(3) . .
Mn1 O1 Mn1 120.0(3) . 2_755
Mn1 O1 Mn3 120.02(13) . .
Mn1 O1 Mn3 120.02(13) 2_755 .
N1 C1 C2 122.2(5) . .
N8 Mn2 N3 93.37(18) . .
N8 Mn2 N10 95.79(19) . .
N3 Mn2 N10 95.36(16) . .
N8 Mn2 N9 104.2(2) . .
N3 Mn2 N9 159.81(18) . .
N10 Mn2 N9 73.3(2) . .
N8 Mn2 N4 156.25(19) . .
N3 Mn2 N4 73.08(18) . .
N10 Mn2 N4 104.66(17) . .
N9 Mn2 N4 93.3(2) . .
N8 Mn2 N7 72.5(2) . .
N3 Mn2 N7 99.94(16) . .
N10 Mn2 N7 161.16(19) . .
N9 Mn2 N7 94.87(19) . .
N4 Mn2 N7 90.4(2) . .
N3 N2 C6 108.5(4) . .
N3 N2 Mn1 132.6(4) . .
C6 N2 Mn1 118.7(3) . .
C3 C2 C1 118.5(5) . .
O1 Mn3 N12 90.63(15) . .
O1 Mn3 N12 90.63(15) . 2_755
N12 Mn3 N12 178.7(3) . 2_755
O1 Mn3 N11 129.65(15) . 2_755
N12 Mn3 N11 76.9(2) . 2_755
N12 Mn3 N11 102.3(2) 2_755 2_755
O1 Mn3 N11 129.65(15) . .
N12 Mn3 N11 102.3(2) . .
N12 Mn3 N11 76.9(2) 2_755 .
N11 Mn3 N11 100.7(3) 2_755 .
C8 N3 N2 107.4(4) . .
C8 N3 Mn2 116.7(4) . .
N2 N3 Mn2 135.7(4) . .
C2 C3 C4 120.2(5) . .
C9 N4 C13 117.1(6) . .
C9 N4 Mn2 116.8(4) . .
C13 N4 Mn2 126.1(5) . .
C5 C4 C3 118.7(6) . .
N1 C5 C4 121.7(5) . .
N1 C5 C6 112.7(5) . .
C4 C5 C6 125.5(5) . .
C24 N5 C28 120.0(5) . .
C24 N5 Mn1 126.2(4) . .
C28 N5 Mn1 113.8(4) . .
N10 N6 C29 109.2(5) 2_755 .
N10 N6 Mn1 132.5(4) 2_755 .
C29 N6 Mn1 117.8(4) . .
N2 C6 C7 109.3(5) . .
N2 C6 C5 116.2(5) . .
C7 C6 C5 134.5(5) . .
C30 N7 C34 118.0(6) . .
C30 N7 Mn2 126.5(5) . .
C34 N7 Mn2 114.9(5) . .
C6 C7 C8 104.0(5) . .
N3 C8 C7 110.7(5) . .
N3 C8 C9 117.6(6) . .
C7 C8 C9 131.5(6) . .
C35 N8 N12 107.1(5) . 2_755
C35 N8 Mn2 118.5(5) . .
N12 N8 Mn2 134.1(4) 2_755 .
N4 C9 C10 123.8(6) . .
N4 C9 C8 115.4(6) . .
C10 C9 C8 120.8(7) . .
C41 N9 C37 118.4(6) . .
C41 N9 Mn2 116.4(4) . .
C37 N9 Mn2 125.0(5) . .
N6 N10 C42 107.2(5) 2_755 .
N6 N10 Mn2 135.8(4) 2_755 .
C42 N10 Mn2 116.0(4) . .
C9 C10 C11 117.3(7) . .
C44 N11 C47 118.1(7) . 2_755
C44 N11 Mn3 125.2(6) . .
C47 N11 Mn3 116.6(5) 2_755 .
C12 C11 C10 119.3(8) . .
N8 N12 C46 109.6(5) 2_755 .
N8 N12 Mn3 133.5(4) 2_755 .
C46 N12 Mn3 116.3(5) . .
C13 C12 C11 117.6(7) . .
N4 C13 C12 124.9(8) . .
N5 C24 C25 121.8(6) . .
C26 C25 C24 119.6(6) . .
C25 C26 C27 119.3(6) . .
C28 C27 C26 118.3(6) . .
N5 C28 C27 120.9(6) . .
N5 C28 C29 114.5(5) . .
C27 C28 C29 124.6(6) . .
C43 C29 N6 109.0(5) 2_755 .
C43 C29 C28 136.1(6) 2_755 .
N6 C29 C28 114.9(5) . .
N7 C30 C31 123.3(7) . .
C32 C31 C30 118.9(8) . .
C31 C32 C33 118.5(7) . .
C32 C33 C34 118.9(7) . .
N7 C34 C33 122.4(7) . .
N7 C34 C35 115.7(6) . .
C33 C34 C35 121.8(7) . .
N8 C35 C36 110.0(6) . .
N8 C35 C34 117.3(6) . .
C36 C35 C34 132.6(6) . .
C46 C36 C35 105.9(6) 2_755 .
N9 C37 C38 121.8(8) . .
C39 C38 C37 119.4(8) . .
C38 C39 C40 122.3(7) . .
C41 C40 C39 115.1(8) . .
N9 C41 C40 122.8(7) . .
N9 C41 C42 115.9(6) . .
C40 C41 C42 121.2(7) . .
N10 C42 C43 110.1(6) . .
N10 C42 C41 117.7(6) . .
C43 C42 C41 132.1(6) . .
C29 C43 C42 104.4(5) 2_755 .
N11 C44 C45 123.2(9) . .
C49 C45 C44 114.0(9) 2_755 .
N12 C46 C36 107.4(6) . 2_755
N12 C46 C47 116.2(6) . .
C36 C46 C47 136.4(6) 2_755 .
N11 C47 C48 125.9(8) 2_755 .
N11 C47 C46 113.7(6) 2_755 .
C48 C47 C46 120.4(8) . .
C49 C48 C47 112.9(10) . .
C48 C49 C45 125.9(10) . 2_755
O4Y Cl1Y O2Y 113.7(6) . .
O4Y Cl1Y O1Y 107.7(7) . .
O2Y Cl1Y O1Y 109.3(4) . .
O4Y Cl1Y O3Y 107.2(6) . .
O2Y Cl1Y O3Y 111.1(5) . .
O1Y Cl1Y O3Y 107.6(5) . .
O4X Cl1X O1X 119.5(9) . .
O4X Cl1X O2X 102.3(8) . .
O1X Cl1X O2X 102.3(5) . .
O4X Cl1X O3X 108.6(5) . .
O1X Cl1X O3X 112.1(5) . .
O2X Cl1X O3X 111.4(4) . .
N1N C1N C2N 178.2(12) . .

loop_
_geom_bond_atom_site_label_1
_geom_bond_atom_site_label_2
_geom_bond_distance
_geom_bond_site_symmetry_2
Mn1 O1 1.870(3) .
Mn1 N2 1.932(4) .
Mn1 N6 1.942(4) .
Mn1 N5 2.090(4) .
Mn1 N1 2.131(4) .
Mn1 Mn1 3.2384(16) 2_755
N1 C1 1.338(6) .
N1 C5 1.360(6) .
O1 Mn1 1.870(3) 2_755
O1 Mn3 1.962(5) .
C1 C2 1.399(8) .
Mn2 N8 2.179(5) .
Mn2 N3 2.224(5) .
Mn2 N10 2.229(5) .
Mn2 N9 2.259(5) .
Mn2 N4 2.268(6) .
Mn2 N7 2.307(5) .
N2 N3 1.359(5) .
N2 C6 1.364(6) .
C2 C3 1.362(7) .
Mn3 N12 2.024(5) .
Mn3 N12 2.024(5) 2_755
Mn3 N11 2.127(6) 2_755
Mn3 N11 2.127(6) .
N3 C8 1.332(7) .
C3 C4 1.387(7) .
N4 C9 1.325(8) .
N4 C13 1.344(7) .
C4 C5 1.380(7) .
C5 C6 1.446(7) .
N5 C24 1.342(7) .
N5 C28 1.350(7) .
N6 N10 1.341(6) 2_755
N6 C29 1.371(7) .
C6 C7 1.378(7) .
N7 C30 1.321(9) .
N7 C34 1.329(8) .
C7 C8 1.404(7) .
C8 C9 1.489(8) .
N8 C35 1.335(7) .
N8 N12 1.366(7) 2_755
C9 C10 1.377(9) .
N9 C41 1.342(8) .
N9 C37 1.369(8) .
N10 N6 1.341(6) 2_755
N10 C42 1.351(7) .
C10 C11 1.413(9) .
N11 C44 1.305(9) .
N11 C47 1.310(8) 2_755
C11 C12 1.385(11) .
N12 N8 1.366(7) 2_755
N12 C46 1.372(7) .
C12 C13 1.352(10) .
C24 C25 1.386(7) .
C25 C26 1.365(8) .
C26 C27 1.413(9) .
C27 C28 1.402(8) .
C28 C29 1.426(8) .
C29 C43 1.370(8) 2_755
C30 C31 1.407(9) .
C31 C32 1.364(9) .
C32 C33 1.387(10) .
C33 C34 1.409(8) .
C34 C35 1.454(9) .
C35 C36 1.403(9) .
C36 C46 1.380(9) 2_755
C37 C38 1.371(10) .
C38 C39 1.327(11) .
C39 C40 1.417(10) .
C40 C41 1.412(9) .
C41 C42 1.458(9) .
C42 C43 1.403(8) .
C43 C29 1.370(8) 2_755
C44 C45 1.419(12) .
C45 C49 1.383(14) 2_755
C46 C36 1.380(9) 2_755
C46 C47 1.448(10) .
C47 N11 1.310(8) 2_755
C47 C48 1.408(10) .
C48 C49 1.336(14) .
C49 C45 1.383(14) 2_755
Cl1Y O4Y 1.356(9) .
Cl1Y O2Y 1.384(6) .
Cl1Y O1Y 1.410(6) .
Cl1Y O3Y 1.443(8) .
Cl1X O4X 1.310(12) .
Cl1X O1X 1.339(6) .
Cl1X O2X 1.369(7) .
Cl1X O3X 1.442(6) .
N1N C1N 1.057(9) .
C1N C2N 1.443(11) .

loop_
_geom_torsion_atom_site_label_1
_geom_torsion_atom_site_label_2
_geom_torsion_atom_site_label_3
_geom_torsion_atom_site_label_4
_geom_torsion
_geom_torsion_site_symmetry_1
_geom_torsion_site_symmetry_4
O1 Mn1 N1 C1 -94.9(4) . .
N2 Mn1 N1 C1 179.8(4) . .
N6 Mn1 N1 C1 5.1(4) . .
N5 Mn1 N1 C1 84.6(4) . .
Mn1 Mn1 N1 C1 -108.7(4) 2_755 .
O1 Mn1 N1 C5 84.0(3) . .
N2 Mn1 N1 C5 -1.3(3) . .
N6 Mn1 N1 C5 -176.0(3) . .
N5 Mn1 N1 C5 -96.5(3) . .
Mn1 Mn1 N1 C5 70.2(3) 2_755 .
N2 Mn1 O1 Mn1 50.21(12) . 2_755
N6 Mn1 O1 Mn1 -129.89(15) . 2_755
N5 Mn1 O1 Mn1 152.9(2) . 2_755
N1 Mn1 O1 Mn1 -27.88(16) . 2_755
N2 Mn1 O1 Mn3 -129.79(12) . .
N6 Mn1 O1 Mn3 50.11(15) . .
N5 Mn1 O1 Mn3 -27.1(2) . .
N1 Mn1 O1 Mn3 152.12(16) . .
Mn1 Mn1 O1 Mn3 180.000(5) 2_755 .
C5 N1 C1 C2 -3.4(7) . .
Mn1 N1 C1 C2 175.5(4) . .
O1 Mn1 N2 N3 46.6(4) . .
N6 Mn1 N2 N3 -132.6(16) . .
N5 Mn1 N2 N3 -88.9(4) . .
N1 Mn1 N2 N3 175.4(4) . .
Mn1 Mn1 N2 N3 70.1(4) 2_755 .
O1 Mn1 N2 C6 -128.4(4) . .
N6 Mn1 N2 C6 52.5(18) . .
N5 Mn1 N2 C6 96.1(4) . .
N1 Mn1 N2 C6 0.5(3) . .
Mn1 Mn1 N2 C6 -104.9(4) 2_755 .
N1 C1 C2 C3 1.5(8) . .
Mn1 O1 Mn3 N12 -130.50(15) . .
Mn1 O1 Mn3 N12 49.50(15) 2_755 .
Mn1 O1 Mn3 N12 49.50(15) . 2_755
Mn1 O1 Mn3 N12 -130.50(15) 2_755 2_755
Mn1 O1 Mn3 N11 156.1(2) . 2_755
Mn1 O1 Mn3 N11 -23.9(2) 2_755 2_755
Mn1 O1 Mn3 N11 -23.9(2) . .
Mn1 O1 Mn3 N11 156.1(2) 2_755 .
C6 N2 N3 C8 -2.4(5) . .
Mn1 N2 N3 C8 -177.7(4) . .
C6 N2 N3 Mn2 -176.6(4) . .
Mn1 N2 N3 Mn2 8.1(7) . .
N8 Mn2 N3 C8 -154.0(4) . .
N10 Mn2 N3 C8 109.9(4) . .
N9 Mn2 N3 C8 55.4(8) . .
N4 Mn2 N3 C8 6.2(4) . .
N7 Mn2 N3 C8 -81.2(4) . .
N8 Mn2 N3 N2 19.8(4) . .
N10 Mn2 N3 N2 -76.4(4) . .
N9 Mn2 N3 N2 -130.9(6) . .
N4 Mn2 N3 N2 179.9(5) . .
N7 Mn2 N3 N2 92.6(4) . .
C1 C2 C3 C4 -0.1(8) . .
N8 Mn2 N4 C9 52.2(7) . .
N3 Mn2 N4 C9 -5.2(4) . .
N10 Mn2 N4 C9 -96.4(4) . .
N9 Mn2 N4 C9 -170.0(4) . .
N7 Mn2 N4 C9 95.1(4) . .
N8 Mn2 N4 C13 -125.8(6) . .
N3 Mn2 N4 C13 176.9(5) . .
N10 Mn2 N4 C13 85.6(5) . .
N9 Mn2 N4 C13 12.0(5) . .
N7 Mn2 N4 C13 -82.8(5) . .
C2 C3 C4 C5 0.7(8) . .
C1 N1 C5 C4 4.0(7) . .
Mn1 N1 C5 C4 -175.1(4) . .
C1 N1 C5 C6 -179.2(4) . .
Mn1 N1 C5 C6 1.8(5) . .
C3 C4 C5 N1 -2.6(7) . .
C3 C4 C5 C6 -179.1(5) . .
O1 Mn1 N5 C24 -99.2(4) . .
N2 Mn1 N5 C24 2.3(5) . .
N6 Mn1 N5 C24 177.6(5) . .
N1 Mn1 N5 C24 81.3(4) . .
Mn1 Mn1 N5 C24 -62.5(6) 2_755 .
O1 Mn1 N5 C28 79.1(4) . .
N2 Mn1 N5 C28 -179.4(4) . .
N6 Mn1 N5 C28 -4.1(4) . .
N1 Mn1 N5 C28 -100.3(4) . .
Mn1 Mn1 N5 C28 115.8(4) 2_755 .
O1 Mn1 N6 N10 40.5(5) . 2_755
N2 Mn1 N6 N10 -140.3(15) . 2_755
N5 Mn1 N6 N10 175.3(5) . 2_755
N1 Mn1 N6 N10 -89.2(5) . 2_755
Mn1 Mn1 N6 N10 16.1(5) 2_755 2_755
O1 Mn1 N6 C29 -130.0(4) . .
N2 Mn1 N6 C29 49.1(19) . .
N5 Mn1 N6 C29 4.7(4) . .
N1 Mn1 N6 C29 100.2(4) . .
Mn1 Mn1 N6 C29 -154.4(4) 2_755 .
N3 N2 C6 C7 2.6(5) . .
Mn1 N2 C6 C7 178.6(3) . .
N3 N2 C6 C5 -175.7(4) . .
Mn1 N2 C6 C5 0.4(6) . .
N1 C5 C6 N2 -1.5(6) . .
C4 C5 C6 N2 175.2(5) . .
N1 C5 C6 C7 -179.2(5) . .
C4 C5 C6 C7 -2.5(9) . .
N8 Mn2 N7 C30 176.5(6) . .
N3 Mn2 N7 C30 86.0(6) . .
N10 Mn2 N7 C30 -130.1(7) . .
N9 Mn2 N7 C30 -80.2(6) . .
N4 Mn2 N7 C30 13.2(6) . .
N8 Mn2 N7 C34 5.1(4) . .
N3 Mn2 N7 C34 -85.3(4) . .
N10 Mn2 N7 C34 58.5(8) . .
N9 Mn2 N7 C34 108.5(5) . .
N4 Mn2 N7 C34 -158.2(4) . .
N2 C6 C7 C8 -1.7(6) . .
C5 C6 C7 C8 176.2(5) . .
N2 N3 C8 C7 1.4(6) . .
Mn2 N3 C8 C7 176.8(3) . .
N2 N3 C8 C9 178.0(4) . .
Mn2 N3 C8 C9 -6.6(6) . .
C6 C7 C8 N3 0.1(6) . .
C6 C7 C8 C9 -175.8(5) . .
N3 Mn2 N8 C35 100.8(4) . .
N10 Mn2 N8 C35 -163.4(4) . .
N9 Mn2 N8 C35 -89.2(4) . .
N4 Mn2 N8 C35 47.0(7) . .
N7 Mn2 N8 C35 1.4(4) . .
N3 Mn2 N8 N12 -86.5(5) . 2_755
N10 Mn2 N8 N12 9.3(5) . 2_755
N9 Mn2 N8 N12 83.5(5) . 2_755
N4 Mn2 N8 N12 -140.3(5) . 2_755
N7 Mn2 N8 N12 174.2(5) . 2_755
C13 N4 C9 C10 0.8(9) . .
Mn2 N4 C9 C10 -177.4(5) . .
C13 N4 C9 C8 -178.2(5) . .
Mn2 N4 C9 C8 3.6(6) . .
N3 C8 C9 N4 1.9(7) . .
C7 C8 C9 N4 177.7(5) . .
N3 C8 C9 C10 -177.1(5) . .
C7 C8 C9 C10 -1.4(9) . .
N8 Mn2 N9 C41 -91.8(5) . .
N3 Mn2 N9 C41 57.9(9) . .
N10 Mn2 N9 C41 0.1(5) . .
N4 Mn2 N9 C41 104.4(5) . .
N7 Mn2 N9 C41 -165.0(5) . .
N8 Mn2 N9 C37 83.7(6) . .
N3 Mn2 N9 C37 -126.6(6) . .
N10 Mn2 N9 C37 175.6(6) . .
N4 Mn2 N9 C37 -80.1(6) . .
N7 Mn2 N9 C37 10.6(6) . .
N8 Mn2 N10 N6 -85.2(5) . 2_755
N3 Mn2 N10 N6 8.7(5) . 2_755
N9 Mn2 N10 N6 171.7(6) . 2_755
N4 Mn2 N10 N6 82.6(5) . 2_755
N7 Mn2 N10 N6 -135.6(6) . 2_755
N8 Mn2 N10 C42 108.0(4) . .
N3 Mn2 N10 C42 -158.1(4) . .
N9 Mn2 N10 C42 4.9(4) . .
N4 Mn2 N10 C42 -84.2(4) . .
N7 Mn2 N10 C42 57.7(8) . .
N4 C9 C10 C11 0.0(9) . .
C8 C9 C10 C11 179.0(5) . .
O1 Mn3 N11 C44 -102.4(6) . .
N12 Mn3 N11 C44 -1.1(6) . .
N12 Mn3 N11 C44 177.9(6) 2_755 .
N11 Mn3 N11 C44 77.6(6) 2_755 .
O1 Mn3 N11 C47 75.5(6) . 2_755
N12 Mn3 N11 C47 176.8(5) . 2_755
N12 Mn3 N11 C47 -4.1(5) 2_755 2_755
N11 Mn3 N11 C47 -104.5(6) 2_755 2_755
C9 C10 C11 C12 -0.3(10) . .
O1 Mn3 N12 N8 44.1(5) . 2_755
N12 Mn3 N12 N8 -135.9(5) 2_755 2_755
N11 Mn3 N12 N8 174.8(5) 2_755 2_755
N11 Mn3 N12 N8 -86.9(5) . 2_755
O1 Mn3 N12 C46 -125.7(4) . .
N12 Mn3 N12 C46 54.3(4) 2_755 .
N11 Mn3 N12 C46 5.0(4) 2_755 .
N11 Mn3 N12 C46 103.3(4) . .
C10 C11 C12 C13 -0.2(11) . .
C9 N4 C13 C12 -1.4(10) . .
Mn2 N4 C13 C12 176.5(6) . .
C11 C12 C13 N4 1.1(12) . .
C28 N5 C24 C25 3.2(8) . .
Mn1 N5 C24 C25 -178.6(4) . .
N5 C24 C25 C26 -3.7(9) . .
C24 C25 C26 C27 0.8(9) . .
C25 C26 C27 C28 2.4(9) . .
C24 N5 C28 C27 0.2(8) . .
Mn1 N5 C28 C27 -178.3(4) . .
C24 N5 C28 C29 -178.7(5) . .
Mn1 N5 C28 C29 2.8(6) . .
C26 C27 C28 N5 -2.9(9) . .
C26 C27 C28 C29 175.9(6) . .
N10 N6 C29 C43 0.9(7) 2_755 2_755
Mn1 N6 C29 C43 173.5(4) . 2_755
N10 N6 C29 C28 -177.3(5) 2_755 .
Mn1 N6 C29 C28 -4.7(7) . .
N5 C28 C29 C43 -176.6(6) . 2_755
C27 C28 C29 C43 4.5(11) . 2_755
N5 C28 C29 N6 1.0(7) . .
C27 C28 C29 N6 -177.9(5) . .
C34 N7 C30 C31 1.3(10) . .
Mn2 N7 C30 C31 -169.9(5) . .
N7 C30 C31 C32 -1.1(11) . .
C30 C31 C32 C33 1.1(11) . .
C31 C32 C33 C34 -1.2(10) . .
C30 N7 C34 C33 -1.4(9) . .
Mn2 N7 C34 C33 170.8(4) . .
C30 N7 C34 C35 177.4(6) . .
Mn2 N7 C34 C35 -10.4(7) . .
C32 C33 C34 N7 1.4(9) . .
C32 C33 C34 C35 -177.4(6) . .
N12 N8 C35 C36 1.2(6) 2_755 .
Mn2 N8 C35 C36 175.7(4) . .
N12 N8 C35 C34 178.0(5) 2_755 .
Mn2 N8 C35 C34 -7.4(7) . .
N7 C34 C35 N8 12.0(8) . .
C33 C34 C35 N8 -169.2(5) . .
N7 C34 C35 C36 -172.0(6) . .
C33 C34 C35 C36 6.8(10) . .
N8 C35 C36 C46 -0.8(7) . 2_755
C34 C35 C36 C46 -177.0(6) . 2_755
C41 N9 C37 C38 3.6(11) . .
Mn2 N9 C37 C38 -171.8(6) . .
N9 C37 C38 C39 -2.7(14) . .
C37 C38 C39 C40 1.4(15) . .
C38 C39 C40 C41 -1.0(13) . .
C37 N9 C41 C40 -3.3(11) . .
Mn2 N9 C41 C40 172.5(6) . .
C37 N9 C41 C42 179.5(6) . .
Mn2 N9 C41 C42 -4.6(8) . .
C39 C40 C41 N9 2.0(11) . .
C39 C40 C41 C42 179.0(7) . .
N6 N10 C42 C43 1.7(7) 2_755 .
Mn2 N10 C42 C43 172.1(4) . .
N6 N10 C42 C41 -179.5(5) 2_755 .
Mn2 N10 C42 C41 -9.1(7) . .
N9 C41 C42 N10 9.2(9) . .
C40 C41 C42 N10 -168.0(6) . .
N9 C41 C42 C43 -172.3(7) . .
C40 C41 C42 C43 10.5(12) . .
N10 C42 C43 C29 -1.1(7) . 2_755
C41 C42 C43 C29 -179.7(7) . 2_755
C47 N11 C44 C45 -0.4(11) 2_755 .
Mn3 N11 C44 C45 177.4(6) . .
N11 C44 C45 C49 -0.6(14) . 2_755
N8 N12 C46 C36 0.7(6) 2_755 2_755
Mn3 N12 C46 C36 172.8(4) . 2_755
N8 N12 C46 C47 -177.6(5) 2_755 .
Mn3 N12 C46 C47 -5.5(7) . .
N12 C46 C47 N11 1.8(8) . 2_755
C36 C46 C47 N11 -175.8(7) 2_755 2_755
N12 C46 C47 C48 -178.5(6) . .
C36 C46 C47 C48 3.8(12) 2_755 .
N11 C47 C48 C49 -0.3(13) 2_755 .
C46 C47 C48 C49 -179.9(8) . .
C47 C48 C49 C45 -0.9(17) . 2_755

loop_
_platon_squeeze_void_nr
_platon_squeeze_void_average_x
_platon_squeeze_void_average_y
_platon_squeeze_void_average_z
_platon_squeeze_void_volume
_platon_squeeze_void_count_electrons
1 0.500 0.000 -0.005 1328.8 124.4
2 1.000 0.500 -0.001 1328.8 124.4
3 0.500 0.396 0.250 9.0 1.6
4 0.000 0.896 0.250 9.0 1.6
5 0.000 0.104 0.750 9.0 1.5
6 0.500 0.604 0.750 9.0 1.5
